data_4002938
loop_
_publ_author_name
'Pang, Jiandong'
'Wu, Mingyan'
'Qin, Jun-Sheng'
'Liu, Caiping'
'Lollar, Christina T.'
'Yuan, Daqiang'
'Hong, Maochun'
'Zhou, Hong-Cai'

_publ_section_title
;
 Solvent-Assisted, Thermally Triggered Structural Transformation in
 Flexible Mesoporous Metal--Organic Frameworks
;
_journal_name_full 'Chemistry of Materials'
_journal_paper_doi 10.1021/acs.chemmater.9b02582
_journal_year 2019
_chemical_formula_sum 'C53 H32.67 Fe2 O10.67'
_chemical_formula_weight 951.82
_space_group_crystal_system hexagonal
_space_group_IT_number 192
_space_group_name_Hall '-P 6 2c'
_space_group_name_H-M_alt 'P 6/m c c'
_symmetry_space_group_name_Hall '-P 6 2c'
_symmetry_space_group_name_H-M 'P 6/m c c'
_atom_sites_solution_hydrogens geom
_audit_creation_method SHELXL-2014/7
_cell_angle_alpha 90
_cell_angle_beta 90
_cell_angle_gamma 120
_cell_formula_units_Z 6
_cell_length_a 31.4730(7)
_cell_length_b 31.473
_cell_length_c 33.1372(10)
_cell_measurement_reflns_used 9920
_cell_measurement_temperature 200(2)
_cell_measurement_theta_max 43.6998
_cell_measurement_theta_min 2.6669
_cell_volume 28426.5(11)
_computing_cell_refinement 'SAINT+ ver. (Bruker, 2001)'
_computing_data_collection 'APEX2  (Bruker, 2008)'
_computing_data_reduction 'SAINT+ ver. (Bruker, 2001)'
_computing_molecular_graphics 'SHELXTL (Sheldrick, 2014)'
_computing_publication_material 'SHELXTL (Sheldrick, 2014)'
_computing_structure_refinement 'SHELXL-2014/7 (Sheldrick, 2014)'
_computing_structure_solution 'SHELXL-2014/7 (Sheldrick, 2014)'
_diffrn_ambient_temperature 200(2)
_diffrn_measured_fraction_theta_full 0.996
_diffrn_measured_fraction_theta_max 0.996
_diffrn_measurement_device_type 'Bruker SMART APEX II CCD area detector'
_diffrn_measurement_method 'phi and omega scans'
_diffrn_radiation_type CuK\a
_diffrn_radiation_wavelength 1.54184
_diffrn_reflns_av_R_equivalents 0.0000
_diffrn_reflns_av_unetI/netI 0.0513
_diffrn_reflns_Laue_measured_fraction_full 0.996
_diffrn_reflns_Laue_measured_fraction_max 0.996
_diffrn_reflns_limit_h_max 28
_diffrn_reflns_limit_h_min -27
_diffrn_reflns_limit_k_max 22
_diffrn_reflns_limit_k_min -26
_diffrn_reflns_limit_l_max 14
_diffrn_reflns_limit_l_min -29
_diffrn_reflns_number 3676
_diffrn_reflns_point_group_measured_fraction_full 0.996
_diffrn_reflns_point_group_measured_fraction_max 0.996
_diffrn_reflns_theta_full 43.752
_diffrn_reflns_theta_max 43.752
_diffrn_reflns_theta_min 2.667
_diffrn_source 'fine-focus sealed tube'
_exptl_absorpt_coefficient_mu 1.351
_exptl_absorpt_correction_T_max 0.7486
_exptl_absorpt_correction_T_min 0.3017
_exptl_absorpt_correction_type multi-scan
_exptl_crystal_colour Dark-red
_exptl_crystal_density_diffrn 0.334
_exptl_crystal_density_method 'not measured'
_exptl_crystal_description Rod-like
_exptl_crystal_F_000 2928
_exptl_crystal_size_max 0.3
_exptl_crystal_size_mid 0.05
_exptl_crystal_size_min 0.05
_platon_squeeze_details
;
;
_refine_diff_density_max 0.260
_refine_diff_density_min -0.345
_refine_diff_density_rms 0.034
_refine_ls_extinction_method none
_refine_ls_goodness_of_fit_ref 1.031
_refine_ls_hydrogen_treatment constr
_refine_ls_matrix_type full
_refine_ls_number_parameters 153
_refine_ls_number_reflns 3676
_refine_ls_number_restraints 6
_refine_ls_restrained_S_all 1.031
_refine_ls_R_factor_all 0.0609
_refine_ls_R_factor_gt 0.0521
_refine_ls_shift/su_max 0.001
_refine_ls_shift/su_mean 0.000
_refine_ls_structure_factor_coef Fsqd
_refine_ls_weighting_details 'w=1/[\s^2^(Fo^2^)+(0.1010P)^2^] where P=(Fo^2^+2Fc^2^)/3'
_refine_ls_weighting_scheme calc
_refine_ls_wR_factor_gt 0.1432
_refine_ls_wR_factor_ref 0.1463
_reflns_Friedel_coverage 0.000
_reflns_number_gt 2896
_reflns_number_total 3676
_reflns_threshold_expression 'I > 2\s(I)'
_cod_data_source_file cm9b02582_si_003.cif
_cod_data_source_block PCN-168-200K
_cod_original_cell_volume 28426.4(15)
_cod_database_code 4002938
_shelx_shelxl_version_number 2014/7
_shelx_space_group_comment
;
The symmetry employed for this shelxl refinement is uniquely defined
by the following loop, which should always be used as a source of
symmetry information in preference to the above space-group names.
They are only intended as comments.
;

loop_
_space_group_symop_operation_xyz
'x, y, z'
'x-y, x, z'
'-y, x-y, z'
'-x, -y, z'
'-x+y, -x, z'
'y, -x+y, z'
'x-y, -y, -z+1/2'
'-x, -x+y, -z+1/2'
'y, x, -z+1/2'
'-y, -x, -z+1/2'
'-x+y, y, -z+1/2'
'x, x-y, -z+1/2'
'-x, -y, -z'
'-x+y, -x, -z'
'y, -x+y, -z'
'x, y, -z'
'x-y, x, -z'
'-y, x-y, -z'
'-x+y, y, z-1/2'
'x, x-y, z-1/2'
'-y, -x, z-1/2'
'y, x, z-1/2'
'x-y, -y, z-1/2'
'-x, -x+y, z-1/2'

loop_
_atom_site_label
_atom_site_type_symbol
_atom_site_fract_x
_atom_site_fract_y
_atom_site_fract_z
_atom_site_U_iso_or_equiv
_atom_site_adp_type
_atom_site_occupancy
_atom_site_site_symmetry_order
_atom_site_calc_flag
_atom_site_refinement_flags_posn
_atom_site_refinement_flags_adp
_atom_site_refinement_flags_occupancy
Fe1 Fe 0.28426(2) 0.59861(2) 0.0000 0.0158(3) Uani 1 2 d S T P
O1 O 0.39506(8) 0.63786(9) 0.04313(6) 0.0328(7) Uani 1 1 d . . .
O2 O 0.31666(9) 0.57988(8) 0.04321(7) 0.0372(7) Uani 1 1 d . . .
O3 O 0.3333 0.6667 0.0000 0.0152(12) Uani 1 6 d S T P
O4 O 0.23220(10) 0.52593(10) 0.0000 0.0386(9) Uani 1 2 d S T P
C1 C 0.35999(15) 0.59844(13) 0.05589(11) 0.0194(9) Uani 1 1 d . . .
C2 C 0.37005(14) 0.57249(13) 0.08748(10) 0.0192(9) Uani 1 1 d . . .
C3 C 0.33406(17) 0.53187(19) 0.10463(14) 0.0750(14) Uani 1 1 d . . .
H3 H 0.3011 0.5208 0.0969 0.090 Uiso 1 1 calc R U .
C4 C 0.34351(18) 0.50484(16) 0.13400(14) 0.0880(15) Uani 1 1 d . . .
H4 H 0.3169 0.4760 0.1452 0.106 Uiso 1 1 calc R U .
C5 C 0.39034(14) 0.51953(14) 0.14660(10) 0.0285(9) Uani 1 1 d . . .
C6 C 0.42586(16) 0.56098(18) 0.12976(15) 0.0717(13) Uani 1 1 d . . .
H6 H 0.4590 0.5734 0.1379 0.086 Uiso 1 1 calc R U .
C7 C 0.41492(19) 0.58622(15) 0.10040(14) 0.0714(13) Uani 1 1 d . . .
H7 H 0.4414 0.6150 0.0891 0.086 Uiso 1 1 calc R U .
C8 C 0.40004(12) 0.49131(13) 0.17736(10) 0.0286(9) Uani 1 1 d . . .
C9 C 0.36480(13) 0.44413(15) 0.18651(11) 0.0474(11) Uani 1 1 d . . .
H9 H 0.3341 0.4297 0.1730 0.057 Uiso 1 1 calc R U .
C10 C 0.37332(14) 0.41702(13) 0.21513(12) 0.0521(11) Uani 1 1 d . . .
H10 H 0.3485 0.3845 0.2214 0.062 Uiso 1 1 calc R U .
C11 C 0.41929(13) 0.43830(12) 0.23494(9) 0.0305(9) Uani 1 1 d . . .
C12 C 0.45433(10) 0.48525(11) 0.22546(9) 0.0191(8) Uani 1 1 d . . .
C13 C 0.44542(11) 0.51166(11) 0.19698(10) 0.0211(8) Uani 1 1 d . U .
H13 H 0.4704 0.5441 0.1906 0.025 Uiso 1 1 calc R U .
C14 C 0.5000 0.5000 0.2500 0.0136(15) Uani 1 4 d S T P

loop_
_atom_site_aniso_label
_atom_site_aniso_U_11
_atom_site_aniso_U_22
_atom_site_aniso_U_33
_atom_site_aniso_U_23
_atom_site_aniso_U_13
_atom_site_aniso_U_12
Fe1 0.0203(5) 0.0213(5) 0.0074(6) 0.000 0.000 0.0115(4)
O1 0.0354(15) 0.0427(16) 0.0196(19) 0.0096(12) -0.0004(12) 0.0190(14)
O2 0.0380(17) 0.0382(15) 0.031(2) 0.0089(12) -0.0078(13) 0.0155(13)
O3 0.0218(17) 0.0218(17) 0.002(3) 0.000 0.000 0.0109(8)
O4 0.043(2) 0.043(2) 0.029(2) 0.000 0.000 0.0212(17)
C1 0.031(3) 0.025(2) 0.005(2) 0.001(2) 0.006(2) 0.017(2)
C2 0.016(2) 0.024(2) 0.011(3) 0.005(2) -0.002(2) 0.004(2)
C3 0.057(3) 0.085(4) 0.081(4) 0.017(3) -0.023(3) 0.033(3)
C4 0.065(4) 0.074(3) 0.099(4) 0.037(3) -0.004(3) 0.016(3)
C5 0.031(3) 0.036(3) 0.018(3) 0.005(2) 0.001(2) 0.016(2)
C6 0.049(3) 0.076(4) 0.078(4) 0.018(3) -0.011(3) 0.022(3)
C7 0.066(4) 0.058(3) 0.068(4) 0.026(3) 0.003(3) 0.014(3)
C8 0.030(2) 0.034(3) 0.020(3) 0.000(2) -0.005(2) 0.015(2)
C9 0.040(3) 0.055(3) 0.042(3) 0.005(2) -0.012(2) 0.019(3)
C10 0.058(3) 0.044(2) 0.049(3) 0.017(2) -0.004(2) 0.021(2)
C11 0.034(2) 0.039(2) 0.020(3) 0.0016(18) -0.0043(19) 0.0192(19)
C12 0.027(2) 0.020(2) 0.010(2) -0.0004(18) 0.0030(17) 0.011(2)
C13 0.026(2) 0.0203(18) 0.012(2) 0.0059(18) 0.0047(17) 0.0073(16)
C14 0.019(3) 0.019(3) 0.004(4) 0.000 0.000 0.011(3)

loop_
_atom_type_symbol
_atom_type_description
_atom_type_scat_dispersion_real
_atom_type_scat_dispersion_imag
_atom_type_scat_source
C C 0.0181 0.0091 'International Tables Vol C Tables 4.2.6.8 and 6.1.1.4'
H H 0.0000 0.0000 'International Tables Vol C Tables 4.2.6.8 and 6.1.1.4'
O O 0.0492 0.0322 'International Tables Vol C Tables 4.2.6.8 and 6.1.1.4'
Fe Fe -1.1336 3.1974 'International Tables Vol C Tables 4.2.6.8 and 6.1.1.4'

loop_
_geom_angle_atom_site_label_1
_geom_angle_atom_site_label_2
_geom_angle_atom_site_label_3
_geom_angle
_geom_angle_site_symmetry_1
_geom_angle_site_symmetry_3
O3 Fe1 O2 94.84(7) . .
O3 Fe1 O2 94.84(7) . 16
O2 Fe1 O2 90.89(13) . 16
O3 Fe1 O1 95.13(7) . 14_565
O2 Fe1 O1 170.03(9) . 14_565
O2 Fe1 O1 88.41(9) 16 14_565
O3 Fe1 O1 95.13(7) . 5_565
O2 Fe1 O1 88.42(9) . 5_565
O2 Fe1 O1 170.03(9) 16 5_565
O1 Fe1 O1 90.55(12) 14_565 5_565
O3 Fe1 O4 179.72(9) . .
O2 Fe1 O4 84.96(9) . .
O2 Fe1 O4 84.96(9) 16 .
O1 Fe1 O4 85.07(9) 14_565 .
O1 Fe1 O4 85.07(9) 5_565 .
C1 O1 Fe1 133.6(2) . 3_665
C1 O2 Fe1 133.9(2) . .
Fe1 O3 Fe1 119.998(1) 14_565 .
Fe1 O3 Fe1 119.998(1) 14_565 3_665
Fe1 O3 Fe1 120.003(1) . 3_665
O1 C1 O2 124.2(3) . .
O1 C1 C2 117.9(3) . .
O2 C1 C2 118.0(3) . .
C7 C2 C3 115.4(3) . .
C7 C2 C1 123.0(4) . .
C3 C2 C1 121.5(4) . .
C2 C3 C4 122.2(4) . .
C5 C4 C3 121.3(4) . .
C6 C5 C4 115.7(3) . .
C6 C5 C8 123.2(4) . .
C4 C5 C8 121.1(4) . .
C5 C6 C7 121.1(4) . .
C2 C7 C6 124.3(4) . .
C9 C8 C13 118.7(3) . .
C9 C8 C5 120.3(3) . .
C13 C8 C5 121.0(3) . .
C8 C9 C10 121.1(3) . .
C9 C10 C11 119.5(3) . .
C12 C11 C10 119.1(3) . .
C12 C11 C11 109.29(19) . 9
C10 C11 C11 131.6(2) . 9
C11 C12 C13 120.8(3) . .
C11 C12 C14 109.8(3) . .
C13 C12 C14 129.4(3) . .
C12 C13 C8 120.8(3) . .
C12 C14 C12 101.9(3) 10_665 4_665
C12 C14 C12 114.8(2) 10_665 9
C12 C14 C12 112.1(2) 4_665 9
C12 C14 C12 112.1(2) 10_665 .
C12 C14 C12 114.8(2) 4_665 .
C12 C14 C12 101.9(3) 9 .

loop_
_geom_bond_atom_site_label_1
_geom_bond_atom_site_label_2
_geom_bond_distance
_geom_bond_site_symmetry_2
Fe1 O3 1.9145(6) .
Fe1 O2 2.010(2) .
Fe1 O2 2.010(2) 16
Fe1 O1 2.011(2) 14_565
Fe1 O1 2.011(2) 5_565
Fe1 O4 2.042(3) .
O1 C1 1.252(3) .
O1 Fe1 2.011(2) 3_665
O2 C1 1.257(4) .
O3 Fe1 1.9147(6) 14_565
O3 Fe1 1.9145(6) 3_665
C1 C2 1.457(4) .
C2 C7 1.325(5) .
C2 C3 1.339(5) .
C3 C4 1.419(5) .
C4 C5 1.371(5) .
C5 C6 1.343(5) .
C5 C8 1.480(4) .
C6 C7 1.404(5) .
C8 C9 1.371(4) .
C8 C13 1.399(4) .
C9 C10 1.389(4) .
C10 C11 1.415(4) .
C11 C12 1.367(4) .
C11 C11 1.439(6) 9
C12 C13 1.376(4) .
C12 C14 1.508(3) .
C14 C12 1.508(3) 10_665
C14 C12 1.508(3) 4_665
C14 C12 1.508(3) 9

loop_
_platon_squeeze_void_nr
_platon_squeeze_void_average_x
_platon_squeeze_void_average_y
_platon_squeeze_void_average_z
_platon_squeeze_void_volume
_platon_squeeze_void_count_electrons
_platon_squeeze_void_content
1 -0.003 -0.005 -0.004 23995 10133 ' '
